data_7131236
loop_
_publ_author_name
'Baird, Samuel R.'
'Hupf, Emanuel'
'Watson, Ian C.'
'Ferguson, Michael J.'
'Rivard, Eric'

_publ_section_title
;
 An indium(I) tetramer bound by anionic N-heterocyclic olefins: ambiphilic
 reactivity, transmetallation and a rare indium-imide.
;
_journal_issue 20
_journal_name_full 'Chemical communications (Cambridge, England)'
_journal_page_first 2903
_journal_page_last 2906
_journal_paper_doi 10.1039/d2cc07006e
_journal_volume 59
_journal_year 2023
_chemical_formula_moiety 'C56 H78 Li2 N4, C7 H8'
_chemical_formula_sum 'C63 H86 Li2 N4'
_chemical_formula_weight 913.23
_chemical_properties_physical Air-sensitive,Moisture-sensitive,Heat-sensitive
_space_group_crystal_system monoclinic
_space_group_IT_number 15
_space_group_name_Hall '-C 2yc'
_space_group_name_H-M_alt 'C 1 2/c 1'
_atom_sites_solution_hydrogens mixed
_atom_sites_solution_primary dual
_audit_creation_method SHELXL-2018/3
_audit_update_record
;
2022-11-29 deposited with the CCDC.	2023-01-30 downloaded from the CCDC.
;
_cell_angle_alpha 90
_cell_angle_beta 114.3497(8)
_cell_angle_gamma 90
_cell_formula_units_Z 4
_cell_length_a 19.5691(4)
_cell_length_b 15.1755(3)
_cell_length_c 21.1457(4)
_cell_measurement_reflns_used 9507
_cell_measurement_temperature 173(2)
_cell_measurement_theta_max 73.50
_cell_measurement_theta_min 3.83
_cell_volume 5721.1(2)
_computing_cell_refinement 'Bruker SAINT'
_computing_data_collection 'Bruker APEX2'
_computing_data_reduction 'Bruker SAINT'
_computing_molecular_graphics 'Bruker SHELXTL'
_computing_publication_material 'Bruker SHELXTL'
_computing_structure_refinement 'SHELXL-2018/3 (Sheldrick, 2018)'
_computing_structure_solution 'SHELXT-2014/5 (Sheldrick, 2015)'
_diffrn_ambient_temperature 173(2)
_diffrn_measured_fraction_theta_full 0.999
_diffrn_measured_fraction_theta_max 0.997
_diffrn_measurement_device_type 'Bruker APEX-II CCD'
_diffrn_measurement_method '\f and \w scans'
_diffrn_radiation_type CuK\a
_diffrn_radiation_wavelength 1.54178
_diffrn_reflns_av_R_equivalents 0.0343
_diffrn_reflns_av_unetI/netI 0.0140
_diffrn_reflns_Laue_measured_fraction_full 0.999
_diffrn_reflns_Laue_measured_fraction_max 0.997
_diffrn_reflns_limit_h_max 24
_diffrn_reflns_limit_h_min -24
_diffrn_reflns_limit_k_max 18
_diffrn_reflns_limit_k_min -18
_diffrn_reflns_limit_l_max 26
_diffrn_reflns_limit_l_min -26
_diffrn_reflns_number 119852
_diffrn_reflns_point_group_measured_fraction_full 0.999
_diffrn_reflns_point_group_measured_fraction_max 0.997
_diffrn_reflns_theta_full 67.679
_diffrn_reflns_theta_max 73.865
_diffrn_reflns_theta_min 3.825
_diffrn_source 'Incoatec I\mS microfocus X-ray source'
_exptl_absorpt_coefficient_mu 0.449
_exptl_absorpt_correction_T_max 0.9790
_exptl_absorpt_correction_T_min 0.8648
_exptl_absorpt_correction_type numerical
_exptl_absorpt_process_details
; 
 SADABS 2016/2: Krause, L., Herbst-Irmer, R., Sheldrick G.M. & Stalke D., 
 J. Appl. Cryst. 48 (2015) 3-10 
;
_exptl_crystal_colour colourless
_exptl_crystal_density_diffrn 1.060
_exptl_crystal_description block
_exptl_crystal_F_000 1992
_exptl_crystal_recrystallization_method 'Re-crystallisation from solvent: toluene'
_exptl_crystal_size_max 0.328
_exptl_crystal_size_mid 0.302
_exptl_crystal_size_min 0.214
_refine_diff_density_max 0.246
_refine_diff_density_min -0.229
_refine_diff_density_rms 0.031
_refine_ls_extinction_coef 0.00042(6)
_refine_ls_extinction_expression Fc^*^=kFc[1+0.001xFc^2^\l^3^/sin(2\q)]^-1/4^
_refine_ls_extinction_method 'SHELXL-2018/3 (Sheldrick 2018)'
_refine_ls_goodness_of_fit_ref 1.059
_refine_ls_hydrogen_treatment mixed
_refine_ls_matrix_type full
_refine_ls_number_parameters 349
_refine_ls_number_reflns 5789
_refine_ls_number_restraints 0
_refine_ls_restrained_S_all 1.059
_refine_ls_R_factor_all 0.0403
_refine_ls_R_factor_gt 0.0388
_refine_ls_shift/su_max 0.008
_refine_ls_shift/su_mean 0.000
_refine_ls_structure_factor_coef Fsqd
_refine_ls_weighting_details 'w=1/[\s^2^(Fo^2^)+(0.0520P)^2^+2.8094P] where P=(Fo^2^+2Fc^2^)/3'
_refine_ls_weighting_scheme calc
_refine_ls_wR_factor_gt 0.1053
_refine_ls_wR_factor_ref 0.1068
_reflns_Friedel_coverage 0.000
_reflns_number_gt 5491
_reflns_number_total 5789
_reflns_threshold_expression 'I > 2\s(I)'
_cod_data_source_file d2cc07006e3.cif
_cod_data_source_block riv21c5
_cod_depositor_comments 'Adding full bibliography for 7131233--7131238.cif.'
_cod_original_sg_symbol_H-M 'C 2/c'
_cod_database_code 7131236
_shelx_shelxl_version_number 2018/3
_shelx_space_group_comment
; 
The symmetry employed for this shelxl refinement is uniquely defined 
by the following loop, which should always be used as a source of 
symmetry information in preference to the above space-group names. 
They are only intended as comments. 
;
_shelx_estimated_absorpt_t_min 0.867
_shelx_estimated_absorpt_t_max 0.910

loop_
_space_group_symop_operation_xyz
'x, y, z'
'-x, y, -z+1/2'
'x+1/2, y+1/2, z'
'-x+1/2, y+1/2, -z+1/2'
'-x, -y, -z'
'x, -y, z-1/2'
'-x+1/2, -y+1/2, -z'
'x+1/2, -y+1/2, z-1/2'

loop_
_atom_site_label
_atom_site_type_symbol
_atom_site_fract_x
_atom_site_fract_y
_atom_site_fract_z
_atom_site_U_iso_or_equiv
_atom_site_adp_type
_atom_site_occupancy
_atom_site_site_symmetry_order
_atom_site_calc_flag
_atom_site_refinement_flags_posn
_atom_site_refinement_flags_adp
_atom_site_refinement_flags_occupancy
_atom_site_disorder_assembly
_atom_site_disorder_group
N1 N 0.79746(4) 0.47894(5) 0.54222(4) 0.02315(17) Uani 1 1 d . . . . .
N2 N 0.87131(4) 0.59012(5) 0.60146(4) 0.02394(18) Uani 1 1 d . . . . .
C1 C 0.80327(5) 0.57233(6) 0.54332(5) 0.02164(19) Uani 1 1 d . . . . .
C2 C 0.85518(5) 0.43977(6) 0.60439(5) 0.0296(2) Uani 1 1 d . . . . .
H2A H 0.873948 0.383737 0.593539 0.036 Uiso 1 1 calc R U . . .
H2B H 0.836186 0.428969 0.640449 0.036 Uiso 1 1 calc R U . . .
C3 C 0.91591(5) 0.51072(6) 0.62719(5) 0.0296(2) Uani 1 1 d . . . . .
H3A H 0.943798 0.512088 0.678306 0.036 Uiso 1 1 calc R U . . .
H3B H 0.951655 0.502036 0.605550 0.036 Uiso 1 1 calc R U . . .
C4 C 0.75739(5) 0.63328(6) 0.50073(5) 0.0263(2) Uani 1 1 d . . . . .
H4 H 0.7127(7) 0.6023(9) 0.4634(7) 0.039(3) Uiso 1 1 d . . . . .
C11 C 0.72481(5) 0.43888(6) 0.51249(5) 0.02329(19) Uani 1 1 d . . . . .
C12 C 0.67268(5) 0.45288(6) 0.54156(5) 0.0275(2) Uani 1 1 d . . . . .
C13 C 0.60213(6) 0.41401(8) 0.50911(6) 0.0365(2) Uani 1 1 d . . . . .
H13 H 0.565685 0.423853 0.527202 0.044 Uiso 1 1 calc R U . . .
C14 C 0.58429(6) 0.36157(8) 0.45123(6) 0.0415(3) Uani 1 1 d . . . . .
H14 H 0.535873 0.335724 0.429884 0.050 Uiso 1 1 calc R U . . .
C15 C 0.63665(6) 0.34642(8) 0.42412(6) 0.0362(2) Uani 1 1 d . . . . .
H15 H 0.624201 0.309102 0.384861 0.043 Uiso 1 1 calc R U . . .
C16 C 0.70754(5) 0.38531(6) 0.45378(5) 0.0266(2) Uani 1 1 d . . . . .
C17 C 0.69089(6) 0.50701(7) 0.60692(5) 0.0323(2) Uani 1 1 d . . . . .
H17 H 0.742005 0.532884 0.620544 0.039 Uiso 1 1 calc R U . . .
C18 C 0.63571(8) 0.58301(8) 0.59510(8) 0.0493(3) Uani 1 1 d . . . . .
H18A H 0.649339 0.616218 0.638353 0.059 Uiso 1 1 calc R U . . .
H18B H 0.637569 0.622096 0.558953 0.059 Uiso 1 1 calc R U . . .
H18C H 0.584841 0.559443 0.580422 0.059 Uiso 1 1 calc R U . . .
C19 C 0.69303(8) 0.44857(9) 0.66676(6) 0.0469(3) Uani 1 1 d . . . . .
H19A H 0.704849 0.484716 0.708355 0.056 Uiso 1 1 calc R U . . .
H19B H 0.644028 0.420483 0.653953 0.056 Uiso 1 1 calc R U . . .
H19C H 0.731578 0.403110 0.676248 0.056 Uiso 1 1 calc R U . . .
C20 C 0.76373(6) 0.37377(7) 0.42184(5) 0.0305(2) Uani 1 1 d . . . . .
H20 H 0.814896 0.379866 0.460249 0.037 Uiso 1 1 calc R U . . .
C21 C 0.75477(9) 0.44756(9) 0.37053(8) 0.0548(4) Uani 1 1 d . . . . .
H21A H 0.791179 0.439668 0.350157 0.066 Uiso 1 1 calc R U . . .
H21B H 0.703847 0.446258 0.333677 0.066 Uiso 1 1 calc R U . . .
H21C H 0.763513 0.504373 0.394621 0.066 Uiso 1 1 calc R U . . .
C22 C 0.76033(8) 0.28370(8) 0.38909(7) 0.0444(3) Uani 1 1 d . . . . .
H22A H 0.766278 0.237662 0.423474 0.053 Uiso 1 1 calc R U . . .
H22B H 0.711792 0.276609 0.349429 0.053 Uiso 1 1 calc R U . . .
H22C H 0.800736 0.278808 0.373284 0.053 Uiso 1 1 calc R U . . .
C31 C 0.90432(5) 0.67514(6) 0.60653(5) 0.0242(2) Uani 1 1 d . . . . .
C32 C 0.89250(5) 0.73744(7) 0.65049(5) 0.0279(2) Uani 1 1 d . . . . .
C33 C 0.92376(6) 0.82124(7) 0.65542(6) 0.0355(2) Uani 1 1 d . . . . .
H33 H 0.917269 0.863694 0.685506 0.043 Uiso 1 1 calc R U . . .
C34 C 0.96400(7) 0.84337(7) 0.61720(6) 0.0403(3) Uani 1 1 d . . . . .
H34 H 0.985381 0.900476 0.621605 0.048 Uiso 1 1 calc R U . . .
C35 C 0.97324(6) 0.78272(7) 0.57259(6) 0.0358(2) Uani 1 1 d . . . . .
H35 H 1.000419 0.798969 0.546119 0.043 Uiso 1 1 calc R U . . .
C36 C 0.94321(5) 0.69776(6) 0.56578(5) 0.0274(2) Uani 1 1 d . . . . .
C37 C 0.84510(6) 0.71313(7) 0.68953(5) 0.0339(2) Uani 1 1 d . . . . .
H37 H 0.805455 0.671445 0.659446 0.041 Uiso 1 1 calc R U . . .
C38 C 0.80514(9) 0.79230(10) 0.70327(8) 0.0559(4) Uani 1 1 d . . . . .
H38A H 0.775503 0.773030 0.728468 0.067 Uiso 1 1 calc R U . . .
H38B H 0.842351 0.835826 0.731169 0.067 Uiso 1 1 calc R U . . .
H38C H 0.771876 0.818903 0.659006 0.067 Uiso 1 1 calc R U . . .
C39 C 0.89152(8) 0.66461(11) 0.75662(7) 0.0562(4) Uani 1 1 d . . . . .
H39A H 0.859695 0.649732 0.780734 0.067 Uiso 1 1 calc R U . . .
H39B H 0.911872 0.610439 0.745896 0.067 Uiso 1 1 calc R U . . .
H39C H 0.932856 0.702409 0.786432 0.067 Uiso 1 1 calc R U . . .
C40 C 0.95324(6) 0.63371(7) 0.51493(6) 0.0327(2) Uani 1 1 d . . . . .
H40 H 0.925866 0.578232 0.515382 0.039 Uiso 1 1 calc R U . . .
C41 C 0.92012(9) 0.66934(9) 0.44069(7) 0.0504(3) Uani 1 1 d . . . . .
H41A H 0.927746 0.626210 0.409706 0.060 Uiso 1 1 calc R U . . .
H41B H 0.866297 0.679911 0.425734 0.060 Uiso 1 1 calc R U . . .
H41C H 0.945085 0.724720 0.439035 0.060 Uiso 1 1 calc R U . . .
C42 C 1.03604(7) 0.61075(10) 0.53845(8) 0.0539(4) Uani 1 1 d . . . . .
H42A H 1.041854 0.569495 0.505351 0.065 Uiso 1 1 calc R U . . .
H42B H 1.064595 0.664566 0.540576 0.065 Uiso 1 1 calc R U . . .
H42C H 1.054843 0.583458 0.584518 0.065 Uiso 1 1 calc R U . . .
Li1 Li 0.68953(10) 0.74234(12) 0.48918(12) 0.0403(4) Uani 1 1 d . . . . .
C1S C 0.5077(8) 0.34946(18) 0.2454(8) 0.0438(17) Uani 0.5 1 d . . P A -1
C2S C 0.4510(3) 0.3303(3) 0.27028(19) 0.0568(10) Uani 0.5 1 d . . P A -1
H2S H 0.425294 0.377451 0.280573 0.068 Uiso 0.5 1 calc R U P A -1
C3S C 0.4335(2) 0.2450(3) 0.27938(16) 0.0632(9) Uani 0.5 1 d . . P A -1
H3S H 0.396457 0.233032 0.296354 0.076 Uiso 0.5 1 calc R U P A -1
C4S C 0.4714(7) 0.1753(8) 0.2632(7) 0.063(2) Uani 0.5 1 d . . P A -1
H4S H 0.461126 0.115633 0.269875 0.076 Uiso 0.5 1 calc R U P A -1
C5S C 0.5237(10) 0.1962(7) 0.2373(9) 0.084(4) Uani 0.5 1 d . . P A -1
H5S H 0.549682 0.150361 0.225901 0.101 Uiso 0.5 1 calc R U P A -1
C6S C 0.5383(2) 0.2811(4) 0.2282(2) 0.0635(10) Uani 0.5 1 d . . P A -1
H6S H 0.572794 0.292383 0.208040 0.076 Uiso 0.5 1 calc R U P A -1
C7S C 0.5220(3) 0.4438(3) 0.2355(2) 0.0910(13) Uani 0.5 1 d . . P A -1
H7SA H 0.475240 0.471508 0.203559 0.109 Uiso 0.5 1 calc R U P A -1
H7SB H 0.559505 0.447640 0.216045 0.109 Uiso 0.5 1 calc R U P A -1
H7SC H 0.540619 0.474212 0.280326 0.109 Uiso 0.5 1 calc R U P A -1

loop_
_atom_site_aniso_label
_atom_site_aniso_U_11
_atom_site_aniso_U_22
_atom_site_aniso_U_33
_atom_site_aniso_U_23
_atom_site_aniso_U_13
_atom_site_aniso_U_12
N1 0.0227(4) 0.0174(4) 0.0280(4) 0.0014(3) 0.0092(3) -0.0004(3)
N2 0.0226(4) 0.0200(4) 0.0282(4) -0.0003(3) 0.0094(3) -0.0015(3)
C1 0.0229(4) 0.0194(4) 0.0260(4) -0.0020(3) 0.0135(4) -0.0028(3)
C2 0.0287(5) 0.0225(5) 0.0334(5) 0.0042(4) 0.0085(4) 0.0013(4)
C3 0.0261(5) 0.0250(5) 0.0334(5) 0.0024(4) 0.0079(4) 0.0016(4)
C4 0.0257(4) 0.0212(4) 0.0312(5) 0.0008(4) 0.0110(4) -0.0008(3)
C11 0.0242(4) 0.0188(4) 0.0274(4) 0.0031(3) 0.0111(4) -0.0015(3)
C12 0.0310(5) 0.0236(4) 0.0317(5) 0.0035(4) 0.0168(4) -0.0018(4)
C13 0.0317(5) 0.0407(6) 0.0444(6) 0.0006(5) 0.0230(5) -0.0069(4)
C14 0.0308(5) 0.0492(7) 0.0448(6) -0.0050(5) 0.0157(5) -0.0163(5)
C15 0.0357(5) 0.0390(6) 0.0334(5) -0.0076(4) 0.0137(4) -0.0121(4)
C16 0.0283(5) 0.0240(4) 0.0281(5) 0.0013(4) 0.0121(4) -0.0023(4)
C17 0.0396(5) 0.0289(5) 0.0369(5) -0.0012(4) 0.0243(5) -0.0025(4)
C18 0.0589(8) 0.0410(7) 0.0611(8) -0.0019(6) 0.0379(7) 0.0088(6)
C19 0.0669(8) 0.0453(7) 0.0388(6) 0.0013(5) 0.0321(6) -0.0060(6)
C20 0.0326(5) 0.0293(5) 0.0330(5) -0.0044(4) 0.0169(4) -0.0025(4)
C21 0.0757(9) 0.0425(7) 0.0720(9) 0.0145(6) 0.0566(8) 0.0100(6)
C22 0.0548(7) 0.0345(6) 0.0517(7) -0.0096(5) 0.0298(6) -0.0011(5)
C31 0.0217(4) 0.0220(4) 0.0275(4) -0.0021(3) 0.0086(4) -0.0025(3)
C32 0.0250(4) 0.0281(5) 0.0289(5) -0.0047(4) 0.0095(4) -0.0016(4)
C33 0.0372(6) 0.0276(5) 0.0408(6) -0.0113(4) 0.0150(5) -0.0042(4)
C34 0.0429(6) 0.0257(5) 0.0529(7) -0.0071(5) 0.0204(5) -0.0115(4)
C35 0.0365(5) 0.0308(5) 0.0452(6) -0.0016(4) 0.0221(5) -0.0089(4)
C36 0.0245(4) 0.0258(5) 0.0327(5) -0.0023(4) 0.0126(4) -0.0025(4)
C37 0.0336(5) 0.0379(6) 0.0341(5) -0.0097(4) 0.0179(4) -0.0049(4)
C38 0.0639(9) 0.0563(8) 0.0647(9) -0.0133(7) 0.0439(7) 0.0041(7)
C39 0.0556(8) 0.0754(10) 0.0439(7) 0.0112(7) 0.0268(6) 0.0018(7)
C40 0.0333(5) 0.0316(5) 0.0411(6) -0.0059(4) 0.0232(4) -0.0042(4)
C41 0.0702(9) 0.0482(7) 0.0432(7) -0.0056(5) 0.0338(6) -0.0073(6)
C42 0.0364(6) 0.0540(8) 0.0797(10) -0.0210(7) 0.0323(6) -0.0024(5)
Li1 0.0299(9) 0.0259(9) 0.0655(13) 0.0067(8) 0.0200(9) 0.0017(7)
C1S 0.040(6) 0.0539(13) 0.039(4) 0.0028(17) 0.018(2) -0.0023(16)
C2S 0.063(2) 0.063(2) 0.0356(15) 0.0013(16) 0.0116(14) 0.018(2)
C3S 0.065(2) 0.080(3) 0.0364(15) 0.0086(15) 0.0126(15) 0.000(2)
C4S 0.083(5) 0.043(3) 0.042(2) 0.005(3) 0.003(3) 0.006(4)
C5S 0.109(6) 0.060(6) 0.057(3) -0.012(4) 0.008(3) 0.034(5)
C6S 0.049(2) 0.093(4) 0.0409(17) -0.003(2) 0.0108(14) 0.007(2)
C7S 0.102(4) 0.066(2) 0.091(3) 0.010(2) 0.026(2) -0.018(2)

loop_
_atom_type_symbol
_atom_type_description
_atom_type_scat_dispersion_real
_atom_type_scat_dispersion_imag
_atom_type_scat_source
C C 0.0181 0.0091 'International Tables Vol C Tables 4.2.6.8 and 6.1.1.4'
H H 0.0000 0.0000 'International Tables Vol C Tables 4.2.6.8 and 6.1.1.4'
Li Li 0.0008 0.0003 'International Tables Vol C Tables 4.2.6.8 and 6.1.1.4'
N N 0.0311 0.0180 'International Tables Vol C Tables 4.2.6.8 and 6.1.1.4'

loop_
_geom_angle_atom_site_label_1
_geom_angle_atom_site_label_2
_geom_angle_atom_site_label_3
_geom_angle
_geom_angle_site_symmetry_1
_geom_angle_site_symmetry_3
_geom_angle_publ_flag
C1 N1 C11 119.27(7) . . ?
C1 N1 C2 111.36(7) . . ?
C11 N1 C2 118.81(7) . . ?
C1 N2 C31 118.15(7) . . ?
C1 N2 C3 111.76(7) . . ?
C31 N2 C3 122.51(7) . . ?
C4 C1 N2 125.41(8) . . ?
C4 C1 N1 130.43(8) . . ?
N2 C1 N1 104.15(7) . . ?
N1 C2 C3 102.10(7) . . ?
N2 C3 C2 101.37(7) . . ?
C1 C4 Li1 147.92(10) . . ?
C1 C4 Li1 112.37(9) . 7_666 ?
Li1 C4 Li1 64.21(9) . 7_666 ?
C16 C11 C12 121.34(9) . . ?
C16 C11 N1 117.89(8) . . ?
C12 C11 N1 120.78(8) . . ?
C13 C12 C11 118.05(9) . . ?
C13 C12 C17 119.34(9) . . ?
C11 C12 C17 122.60(9) . . ?
C14 C13 C12 121.21(10) . . ?
C13 C14 C15 120.24(10) . . ?
C14 C15 C16 120.79(10) . . ?
C15 C16 C11 118.34(9) . . ?
C15 C16 C20 121.25(9) . . ?
C11 C16 C20 120.36(8) . . ?
C12 C17 C18 111.99(10) . . ?
C12 C17 C19 110.79(9) . . ?
C18 C17 C19 110.42(9) . . ?
C21 C20 C16 109.95(9) . . ?
C21 C20 C22 111.52(10) . . ?
C16 C20 C22 113.71(9) . . ?
C36 C31 C32 121.15(9) . . ?
C36 C31 N2 121.12(8) . . ?
C32 C31 N2 117.61(8) . . ?
C36 C31 Li1 77.25(7) . 7_666 ?
C32 C31 Li1 86.04(8) . 7_666 ?
N2 C31 Li1 103.82(7) . 7_666 ?
C33 C32 C31 118.28(9) . . ?
C33 C32 C37 121.82(9) . . ?
C31 C32 C37 119.88(9) . . ?
C33 C32 Li1 91.28(8) . 7_666 ?
C31 C32 Li1 63.01(6) . 7_666 ?
C37 C32 Li1 113.32(7) . 7_666 ?
C34 C33 C32 121.02(10) . . ?
C35 C34 C33 120.23(10) . . ?
C34 C35 C36 121.08(10) . . ?
C35 C36 C31 118.15(9) . . ?
C35 C36 C40 119.37(9) . . ?
C31 C36 C40 122.48(9) . . ?
C35 C36 Li1 91.39(8) . 7_666 ?
C31 C36 Li1 69.99(7) . 7_666 ?
C40 C36 Li1 108.14(8) . 7_666 ?
C32 C37 C39 111.13(9) . . ?
C32 C37 C38 112.83(10) . . ?
C39 C37 C38 111.06(11) . . ?
C36 C40 C42 110.16(9) . . ?
C36 C40 C41 112.10(9) . . ?
C42 C40 C41 111.03(10) . . ?
C4 Li1 C4 115.79(9) . 7_666 ?
C4 Li1 Li1 58.98(8) . 7_666 ?
C4 Li1 Li1 56.80(8) 7_666 7_666 ?
C4 Li1 C31 137.15(11) . 7_666 ?
C4 Li1 C31 78.29(7) 7_666 7_666 ?
Li1 Li1 C31 119.22(13) 7_666 7_666 ?
C4 Li1 C36 145.64(10) . 7_666 ?
C4 Li1 C36 95.37(7) 7_666 7_666 ?
Li1 Li1 C36 148.91(14) 7_666 7_666 ?
C31 Li1 C36 32.75(4) 7_666 7_666 ?
C4 Li1 C32 106.20(9) . 7_666 ?
C4 Li1 C32 93.08(8) 7_666 7_666 ?
Li1 Li1 C32 108.09(14) 7_666 7_666 ?
C31 Li1 C32 30.95(4) 7_666 7_666 ?
C36 Li1 C32 55.32(5) 7_666 7_666 ?
C6S C1S C2S 116.6(4) . . ?
C6S C1S C7S 125.6(6) . . ?
C2S C1S C7S 117.6(5) . . ?
C3S C2S C1S 121.0(4) . . ?
C2S C3S C4S 119.1(6) . . ?
C5S C4S C3S 118.2(11) . . ?
C6S C5S C4S 120.8(11) . . ?
C1S C6S C5S 124.2(9) . . ?

loop_
_geom_bond_atom_site_label_1
_geom_bond_atom_site_label_2
_geom_bond_distance
_geom_bond_site_symmetry_2
_geom_bond_publ_flag
N1 C1 1.4212(11) . ?
N1 C11 1.4315(11) . ?
N1 C2 1.4604(12) . ?
N2 C1 1.4168(12) . ?
N2 C31 1.4269(11) . ?
N2 C3 1.4554(12) . ?
C1 C4 1.3440(13) . ?
C2 C3 1.5269(13) . ?
C4 Li1 2.072(2) . ?
C4 Li1 2.122(2) 7_666 ?
C11 C16 1.4037(13) . ?
C11 C12 1.4073(13) . ?
C12 C13 1.3941(14) . ?
C12 C17 1.5186(14) . ?
C13 C14 1.3786(17) . ?
C14 C15 1.3842(16) . ?
C15 C16 1.3959(14) . ?
C16 C20 1.5195(13) . ?
C17 C18 1.5285(16) . ?
C17 C19 1.5315(15) . ?
C20 C21 1.5183(16) . ?
C20 C22 1.5212(14) . ?
C31 C36 1.4073(13) . ?
C31 C32 1.4103(13) . ?
C31 Li1 2.444(2) 7_666 ?
C32 C33 1.3963(14) . ?
C32 C37 1.5195(14) . ?
C32 Li1 2.736(2) 7_666 ?
C33 C34 1.3826(16) . ?
C34 C35 1.3821(16) . ?
C35 C36 1.3996(14) . ?
C36 C40 1.5209(13) . ?
C36 Li1 2.537(2) 7_666 ?
C37 C39 1.5223(18) . ?
C37 C38 1.5254(16) . ?
C40 C42 1.5265(16) . ?
C40 C41 1.5290(17) . ?
Li1 Li1 2.230(4) 7_666 ?
C1S C6S 1.323(9) . ?
C1S C2S 1.440(7) . ?
C1S C7S 1.490(5) . ?
C2S C3S 1.373(6) . ?
C3S C4S 1.412(14) . ?
C4S C5S 1.382(9) . ?
C5S C6S 1.351(14) . ?

loop_
_geom_torsion_atom_site_label_1
_geom_torsion_atom_site_label_2
_geom_torsion_atom_site_label_3
_geom_torsion_atom_site_label_4
_geom_torsion
_geom_torsion_site_symmetry_1
_geom_torsion_site_symmetry_2
_geom_torsion_site_symmetry_3
_geom_torsion_site_symmetry_4
_geom_torsion_publ_flag
C31 N2 C1 C4 -16.57(13) . . . . ?
C3 N2 C1 C4 -167.02(9) . . . . ?
C31 N2 C1 N1 163.14(7) . . . . ?
C3 N2 C1 N1 12.69(10) . . . . ?
C11 N1 C1 C4 -27.80(14) . . . . ?
C2 N1 C1 C4 -172.13(10) . . . . ?
C11 N1 C1 N2 152.51(8) . . . . ?
C2 N1 C1 N2 8.18(10) . . . . ?
C1 N1 C2 C3 -24.10(10) . . . . ?
C11 N1 C2 C3 -168.61(8) . . . . ?
C1 N2 C3 C2 -26.89(10) . . . . ?
C31 N2 C3 C2 -175.85(8) . . . . ?
N1 C2 C3 N2 29.20(9) . . . . ?
N2 C1 C4 Li1 -60.4(2) . . . . ?
N1 C1 C4 Li1 119.95(16) . . . . ?
N2 C1 C4 Li1 16.34(13) . . . 7_666 ?
N1 C1 C4 Li1 -163.30(10) . . . 7_666 ?
C1 N1 C11 C16 117.14(9) . . . . ?
C2 N1 C11 C16 -101.16(10) . . . . ?
C1 N1 C11 C12 -63.00(12) . . . . ?
C2 N1 C11 C12 78.70(11) . . . . ?
C16 C11 C12 C13 -1.88(14) . . . . ?
N1 C11 C12 C13 178.27(9) . . . . ?
C16 C11 C12 C17 177.13(9) . . . . ?
N1 C11 C12 C17 -2.72(14) . . . . ?
C11 C12 C13 C14 1.58(16) . . . . ?
C17 C12 C13 C14 -177.46(10) . . . . ?
C12 C13 C14 C15 0.03(18) . . . . ?
C13 C14 C15 C16 -1.42(18) . . . . ?
C14 C15 C16 C11 1.11(16) . . . . ?
C14 C15 C16 C20 -176.16(10) . . . . ?
C12 C11 C16 C15 0.56(14) . . . . ?
N1 C11 C16 C15 -179.58(9) . . . . ?
C12 C11 C16 C20 177.86(9) . . . . ?
N1 C11 C16 C20 -2.28(13) . . . . ?
C13 C12 C17 C18 -57.50(13) . . . . ?
C11 C12 C17 C18 123.50(11) . . . . ?
C13 C12 C17 C19 66.26(13) . . . . ?
C11 C12 C17 C19 -112.74(11) . . . . ?
C15 C16 C20 C21 90.94(13) . . . . ?
C11 C16 C20 C21 -86.27(12) . . . . ?
C15 C16 C20 C22 -34.90(14) . . . . ?
C11 C16 C20 C22 147.88(10) . . . . ?
C1 N2 C31 C36 -76.45(11) . . . . ?
C3 N2 C31 C36 70.65(12) . . . . ?
C1 N2 C31 C32 99.60(10) . . . . ?
C3 N2 C31 C32 -113.30(10) . . . . ?
C1 N2 C31 Li1 6.83(10) . . . 7_666 ?
C3 N2 C31 Li1 153.93(9) . . . 7_666 ?
C36 C31 C32 C33 -3.26(14) . . . . ?
N2 C31 C32 C33 -179.32(9) . . . . ?
Li1 C31 C32 C33 -75.79(10) 7_666 . . . ?
C36 C31 C32 C37 175.22(9) . . . . ?
N2 C31 C32 C37 -0.83(13) . . . . ?
Li1 C31 C32 C37 102.70(10) 7_666 . . . ?
C36 C31 C32 Li1 72.53(9) . . . 7_666 ?
N2 C31 C32 Li1 -103.53(9) . . . 7_666 ?
C31 C32 C33 C34 1.29(16) . . . . ?
C37 C32 C33 C34 -177.16(10) . . . . ?
Li1 C32 C33 C34 -58.48(12) 7_666 . . . ?
C32 C33 C34 C35 0.74(18) . . . . ?
C33 C34 C35 C36 -0.86(18) . . . . ?
C34 C35 C36 C31 -1.05(16) . . . . ?
C34 C35 C36 C40 178.68(10) . . . . ?
C34 C35 C36 Li1 66.90(12) . . . 7_666 ?
C32 C31 C36 C35 3.14(14) . . . . ?
N2 C31 C36 C35 179.06(9) . . . . ?
Li1 C31 C36 C35 80.46(10) 7_666 . . . ?
C32 C31 C36 C40 -176.58(9) . . . . ?
N2 C31 C36 C40 -0.67(14) . . . . ?
Li1 C31 C36 C40 -99.26(10) 7_666 . . . ?
C32 C31 C36 Li1 -77.32(10) . . . 7_666 ?
N2 C31 C36 Li1 98.59(9) . . . 7_666 ?
C33 C32 C37 C39 -97.71(13) . . . . ?
C31 C32 C37 C39 83.86(12) . . . . ?
Li1 C32 C37 C39 155.06(10) 7_666 . . . ?
C33 C32 C37 C38 27.79(15) . . . . ?
C31 C32 C37 C38 -150.65(11) . . . . ?
Li1 C32 C37 C38 -79.44(11) 7_666 . . . ?
C35 C36 C40 C42 65.71(13) . . . . ?
C31 C36 C40 C42 -114.57(12) . . . . ?
Li1 C36 C40 C42 168.04(9) 7_666 . . . ?
C35 C36 C40 C41 -58.46(13) . . . . ?
C31 C36 C40 C41 121.26(11) . . . . ?
Li1 C36 C40 C41 43.87(11) 7_666 . . . ?
C6S C1S C2S C3S 3.8(18) . . . . ?
C7S C1S C2S C3S 178.7(7) . . . . ?
C1S C2S C3S C4S -0.7(12) . . . . ?
C2S C3S C4S C5S -1.3(6) . . . . ?
C3S C4S C5S C6S 0.3(6) . . . . ?
C2S C1S C6S C5S -5(2) . . . . ?
C7S C1S C6S C5S -179.5(13) . . . . ?
C4S C5S C6S C1S 3.2(15) . . . . ?
